data_7100074
loop_
_publ_author_name
'Miguel Mena'
'Octavio Gonzalez-del Moral'
'Avelino Martin'
'Maria del Carmen Morales-Varela'
'Cristina Santamaria'

_publ_section_title
;
Hydrocarbon species \m3-CCH2-, \m3-CCH3 and \m-CHCH3 supported on Ti3O3
;
_journal_name_full 'Chemical Communications'
_journal_paper_doi 10.1039/b504467g
_journal_year 2005
_chemical_absolute_configuration ad
_chemical_formula_moiety 'C40 H63 Cs1 O5 Ti3'
_chemical_formula_sum 'C40 H63 Cs O5 Ti3'
_chemical_formula_weight 900.51
_space_group_crystal_system orthorhombic
_space_group_IT_number 19
_space_group_name_Hall 'P 2ac 2ab'
_space_group_name_H-M_alt 'P 21 21 21'
_symmetry_Int_Tables_number 19
_symmetry_space_group_name_Hall 'P 2ac 2ab'
_symmetry_space_group_name_H-M 'P 21 21 21'
_cell_angle_alpha 90
_cell_angle_beta 90
_cell_angle_gamma 90
_cell_formula_units_Z 4
_cell_length_a 13.396(5)
_cell_length_b 15.694(5)
_cell_length_c 20.544(5)
_cell_measurement_temperature 200(2)
_cell_measurement_wavelength 0.71073
_cell_volume 4319(2)
_diffrn_ambient_temperature 200(2)
_exptl_crystal_density_diffrn 1.385
_cod_database_code 7100074

loop_
_symmetry_equiv_pos_as_xyz
'x, y, z'
'-x+1/2, -y, z+1/2'
'x+1/2, -y+1/2, -z'
'-x, y+1/2, -z+1/2'

loop_
_atom_site_label
_atom_site_type_symbol
_atom_site_fract_x
_atom_site_fract_y
_atom_site_fract_z
_atom_site_U_iso_or_equiv
_atom_site_adp_type
_atom_site_occupancy
_atom_site_symmetry_multiplicity
_atom_site_calc_flag
_atom_site_refinement_flags
_atom_site_disorder_assembly
_atom_site_disorder_group
C1 C 0.3220(6) 0.0991(5) 0.2314(4) 0.0340(19) Uani 1 1 d . . .
C2 C 0.4211(7) 0.0519(7) 0.2239(5) 0.043(2) Uani 1 1 d . . .
C41 C -0.2518(10) 0.1249(10) 0.1626(7) 0.103(5) Uani 1 1 d . . .
H41A H -0.3025 0.1623 0.1804 0.123 Uiso 1 1 calc R . .
H41B H -0.2496 0.0733 0.1885 0.123 Uiso 1 1 calc R . .
C42 C -0.2740(11) 0.1046(11) 0.0948(8) 0.109(5) Uani 1 1 d . . .
H42A H -0.3167 0.1478 0.0757 0.131 Uiso 1 1 calc R . .
H42B H -0.3072 0.0498 0.0915 0.131 Uiso 1 1 calc R . .
C43 C -0.1768(14) 0.1023(10) 0.0616(7) 0.104(6) Uani 1 1 d . . .
H43A H -0.183 0.1196 0.0165 0.124 Uiso 1 1 calc R . .
H43B H -0.1476 0.0459 0.0635 0.124 Uiso 1 1 calc R . .
C44 C -0.1154(11) 0.1658(9) 0.1000(8) 0.091(5) Uani 1 1 d . . .
H44A H -0.0459 0.1486 0.1012 0.109 Uiso 1 1 calc R . .
H44B H -0.1196 0.222 0.0805 0.109 Uiso 1 1 calc R . .
C51 C -0.2044(12) 0.1397(10) 0.4012(10) 0.123(6) Uani 1 1 d . . .
H51A H -0.2385 0.1124 0.3652 0.148 Uiso 1 1 calc R . .
H51B H -0.2511 0.176 0.4243 0.148 Uiso 1 1 calc R . .
C52 C -0.1577(15) 0.0738(11) 0.4469(8) 0.108(6) Uani 1 1 d . . .
H52A H -0.2055 0.0559 0.4796 0.129 Uiso 1 1 calc R . .
H52B H -0.1362 0.024 0.4226 0.129 Uiso 1 1 calc R . .
C53 C -0.0741(14) 0.1148(10) 0.4767(7) 0.113(6) Uani 1 1 d . . .
H53A H -0.016 0.0779 0.4774 0.135 Uiso 1 1 calc R . .
H53B H -0.0893 0.133 0.5207 0.135 Uiso 1 1 calc R . .
C54 C -0.0586(14) 0.1909(10) 0.4313(10) 0.135(7) Uani 1 1 d . . .
H54A H -0.0714 0.2432 0.4551 0.161 Uiso 1 1 calc R . .
H54B H 0.0103 0.192 0.4168 0.161 Uiso 1 1 calc R . .
C11 C 0.1131(7) -0.0688(5) 0.2983(4) 0.033(2) Uani 1 1 d . . .
C12 C 0.0450(5) -0.0476(4) 0.2506(4) 0.0318(18) Uani 1 1 d . . .
C13 C 0.0907(7) -0.0641(6) 0.1879(4) 0.035(2) Uani 1 1 d . . .
C14 C 0.1869(7) -0.0907(5) 0.1994(4) 0.037(2) Uani 1 1 d . . .
C15 C 0.2032(6) -0.0960(5) 0.2675(4) 0.035(2) Uani 1 1 d . . .
C16 C 0.0993(8) -0.0636(6) 0.3706(4) 0.057(3) Uani 1 1 d . . .
H16A H 0.1592 -0.0821 0.3919 0.085 Uiso 1 1 calc R . .
H16B H 0.0447 -0.0996 0.3834 0.085 Uiso 1 1 calc R . .
H16C H 0.085 -0.0058 0.3827 0.085 Uiso 1 1 calc R . .
C17 C -0.0615(6) -0.0166(6) 0.2622(6) 0.061(3) Uani 1 1 d . . .
H17A H -0.0936 -0.0067 0.2212 0.091 Uiso 1 1 calc R . .
H17B H -0.0599 0.0354 0.2868 0.091 Uiso 1 1 calc R . .
H17C H -0.0979 -0.0591 0.2861 0.091 Uiso 1 1 calc R . .
C18 C 0.0419(8) -0.0516(7) 0.1227(4) 0.059(3) Uani 1 1 d . . .
H18A H -0.0257 -0.033 0.1288 0.089 Uiso 1 1 calc R . .
H18B H 0.0422 -0.1045 0.0991 0.089 Uiso 1 1 calc R . .
H18C H 0.078 -0.0094 0.0984 0.089 Uiso 1 1 calc R . .
C19 C 0.2589(8) -0.1164(6) 0.1470(5) 0.060(3) Uani 1 1 d . . .
H19A H 0.3215 -0.132 0.1664 0.09 Uiso 1 1 calc R . .
H19B H 0.2689 -0.0695 0.1177 0.09 Uiso 1 1 calc R . .
H19C H 0.2324 -0.1641 0.1235 0.09 Uiso 1 1 calc R . .
C20 C 0.2969(7) -0.1275(6) 0.3011(5) 0.055(3) Uani 1 1 d . . .
H20A H 0.3461 -0.1419 0.269 0.082 Uiso 1 1 calc R . .
H20B H 0.2813 -0.1771 0.3266 0.082 Uiso 1 1 calc R . .
H20C H 0.3225 -0.0836 0.329 0.082 Uiso 1 1 calc R . .
C21 C 0.2514(6) 0.1892(6) 0.0530(3) 0.033(2) Uani 1 1 d . . .
C22 C 0.2259(7) 0.2721(6) 0.0752(4) 0.040(2) Uani 1 1 d . . .
C23 C 0.3112(8) 0.3059(6) 0.1066(4) 0.045(2) Uani 1 1 d . . .
C24 C 0.3867(6) 0.2438(7) 0.1048(4) 0.042(2) Uani 1 1 d . . .
C25 C 0.3501(7) 0.1721(7) 0.0728(4) 0.042(2) Uani 1 1 d . . .
C26 C 0.1824(8) 0.1291(7) 0.0157(4) 0.059(3) Uani 1 1 d . . .
H26A H 0.1196 0.1568 0.008 0.089 Uiso 1 1 calc R . .
H26B H 0.1717 0.0783 0.0407 0.089 Uiso 1 1 calc R . .
H26C H 0.2125 0.1145 -0.0252 0.089 Uiso 1 1 calc R . .
C27 C 0.1250(7) 0.3142(7) 0.0679(5) 0.062(3) Uani 1 1 d . . .
H27A H 0.0811 0.2772 0.0442 0.093 Uiso 1 1 calc R . .
H27B H 0.1324 0.367 0.0447 0.093 Uiso 1 1 calc R . .
H27C H 0.0974 0.3253 0.1102 0.093 Uiso 1 1 calc R . .
C28 C 0.3175(9) 0.3937(6) 0.1360(5) 0.065(3) Uani 1 1 d . . .
H28A H 0.2547 0.4224 0.1307 0.098 Uiso 1 1 calc R . .
H28B H 0.369 0.4256 0.1146 0.098 Uiso 1 1 calc R . .
H28C H 0.3327 0.3891 0.1815 0.098 Uiso 1 1 calc R . .
C29 C 0.4920(7) 0.2546(7) 0.1297(4) 0.069(3) Uani 1 1 d . . .
H29A H 0.5289 0.203 0.1225 0.103 Uiso 1 1 calc R . .
H29B H 0.4903 0.2669 0.1755 0.103 Uiso 1 1 calc R . .
H29C H 0.5237 0.3007 0.107 0.103 Uiso 1 1 calc R . .
C30 C 0.4073(8) 0.0929(7) 0.0544(5) 0.066(3) Uani 1 1 d . . .
H30A H 0.4726 0.0948 0.0737 0.099 Uiso 1 1 calc R . .
H30B H 0.4136 0.0899 0.0079 0.099 Uiso 1 1 calc R . .
H30C H 0.3723 0.0435 0.0699 0.099 Uiso 1 1 calc R . .
C31 C 0.3710(8) 0.2895(6) 0.3578(5) 0.049(3) Uani 1 1 d . . .
C32 C 0.2851(8) 0.2744(6) 0.3953(4) 0.047(3) Uani 1 1 d . . .
C33 C 0.2953(8) 0.1870(7) 0.4207(4) 0.049(3) Uani 1 1 d . . .
C34 C 0.3822(8) 0.1538(7) 0.3960(5) 0.050(3) Uani 1 1 d . . .
C35 C 0.4288(8) 0.2179(7) 0.3579(5) 0.061(3) Uani 1 1 d . . .
C36 C 0.3949(9) 0.3726(7) 0.3245(5) 0.077(4) Uani 1 1 d . . .
H36A H 0.3418 0.4125 0.3321 0.116 Uiso 1 1 calc R . .
H36B H 0.4019 0.3632 0.2785 0.116 Uiso 1 1 calc R . .
H36C H 0.4561 0.3951 0.3416 0.116 Uiso 1 1 calc R . .
C37 C 0.1971(9) 0.3324(8) 0.4069(6) 0.084(4) Uani 1 1 d . . .
H37A H 0.1498 0.3044 0.4348 0.126 Uiso 1 1 calc R . .
H37B H 0.1659 0.3458 0.3661 0.126 Uiso 1 1 calc R . .
H37C H 0.2195 0.384 0.4273 0.126 Uiso 1 1 calc R . .
C38 C 0.2206(9) 0.1434(8) 0.4647(5) 0.071(4) Uani 1 1 d . . .
H38A H 0.1673 0.1822 0.4746 0.107 Uiso 1 1 calc R . .
H38B H 0.2531 0.1263 0.5042 0.107 Uiso 1 1 calc R . .
H38C H 0.1941 0.0941 0.443 0.107 Uiso 1 1 calc R . .
C39 C 0.4239(9) 0.0663(7) 0.4137(6) 0.070(3) Uani 1 1 d . . .
H39A H 0.4853 0.0569 0.3907 0.105 Uiso 1 1 calc R . .
H39B H 0.3765 0.023 0.4019 0.105 Uiso 1 1 calc R . .
H39C H 0.4361 0.0638 0.4597 0.105 Uiso 1 1 calc R . .
C40 C 0.5311(7) 0.2072(8) 0.3275(6) 0.081(4) Uani 1 1 d . . .
H40A H 0.5545 0.1502 0.3348 0.121 Uiso 1 1 calc R . .
H40B H 0.5768 0.247 0.3468 0.121 Uiso 1 1 calc R . .
H40C H 0.5268 0.2177 0.2815 0.121 Uiso 1 1 calc R . .
O1 O -0.1562(6) 0.1663(6) 0.1628(5) 0.094(3) Uani 1 1 d . . .
O2 O -0.1193(9) 0.1876(8) 0.3789(6) 0.113(4) Uani 1 1 d . . .
O12 O 0.1357(4) 0.1233(4) 0.1709(2) 0.0281(13) Uani 1 1 d . . .
O13 O 0.1579(4) 0.1174(4) 0.3157(2) 0.0310(14) Uani 1 1 d . . .
O23 O 0.2371(3) 0.2625(3) 0.2404(2) 0.0325(11) Uani 1 1 d . . .
Ti1 Ti 0.17558(9) 0.05320(7) 0.23988(7) 0.0248(3) Uani 1 1 d . . .
Ti2 Ti 0.25143(11) 0.18847(10) 0.17029(6) 0.0271(3) Uani 1 1 d . . .
Ti3 Ti 0.27284(11) 0.18320(10) 0.30367(7) 0.0298(3) Uani 1 1 d . . .
Cs1 Cs -0.00493(4) 0.24160(3) 0.25646(2) 0.04176(14) Uani 1 1 d . . .
H2A H 0.440(8) 0.032(8) 0.260(7) 0.11(5) Uiso 1 1 d . . .
H2B H 0.420(8) -0.002(8) 0.193(5) 0.10(4) Uiso 1 1 d . . .

loop_
_atom_site_aniso_label
_atom_site_aniso_U_11
_atom_site_aniso_U_22
_atom_site_aniso_U_33
_atom_site_aniso_U_23
_atom_site_aniso_U_13
_atom_site_aniso_U_12
C1 0.032(4) 0.032(4) 0.039(5) 0.001(4) 0.002(4) 0.000(3)
C2 0.024(5) 0.052(6) 0.053(7) 0.000(5) 0.002(4) 0.011(4)
C41 0.062(9) 0.132(13) 0.115(12) -0.023(10) -0.021(9) -0.001(9)
C42 0.069(10) 0.140(14) 0.118(12) -0.036(11) -0.006(9) -0.013(10)
C43 0.144(16) 0.075(10) 0.091(10) -0.006(8) -0.054(11) 0.027(11)
C44 0.092(11) 0.059(9) 0.121(12) 0.030(9) -0.018(10) -0.020(8)
C51 0.080(12) 0.079(11) 0.21(2) -0.005(12) -0.011(12) -0.002(9)
C52 0.130(15) 0.097(13) 0.096(12) -0.017(10) 0.033(11) -0.020(12)
C53 0.167(17) 0.088(11) 0.084(10) 0.013(9) 0.055(11) 0.027(11)
C54 0.131(16) 0.078(11) 0.19(2) 0.043(13) 0.027(15) -0.010(11)
C11 0.049(6) 0.016(4) 0.034(5) 0.007(4) 0.001(4) -0.008(4)
C12 0.033(4) 0.020(3) 0.043(5) 0.000(4) 0.003(4) -0.005(3)
C13 0.052(6) 0.019(5) 0.033(5) -0.002(4) -0.013(4) -0.011(4)
C14 0.052(6) 0.021(4) 0.038(5) -0.003(4) 0.006(4) 0.007(4)
C15 0.045(5) 0.019(4) 0.041(5) -0.001(4) 0.000(4) 0.001(3)
C16 0.092(8) 0.037(6) 0.042(6) 0.010(5) 0.017(6) -0.022(6)
C17 0.035(5) 0.049(5) 0.099(8) 0.015(7) 0.000(6) -0.003(4)
C18 0.081(8) 0.051(6) 0.045(6) 0.014(5) -0.022(5) -0.018(6)
C19 0.079(8) 0.038(5) 0.063(6) -0.018(5) 0.027(6) -0.006(6)
C20 0.061(7) 0.034(5) 0.069(7) 0.010(5) -0.016(6) 0.007(5)
C21 0.034(5) 0.044(5) 0.022(4) 0.012(4) 0.005(4) -0.007(4)
C22 0.045(5) 0.036(5) 0.040(5) 0.021(4) 0.007(4) 0.004(4)
C23 0.057(7) 0.044(6) 0.035(5) 0.014(4) 0.003(5) -0.017(5)
C24 0.038(5) 0.054(6) 0.034(5) 0.006(5) 0.009(4) -0.009(5)
C25 0.035(5) 0.066(7) 0.024(5) 0.010(5) 0.013(4) 0.003(5)
C26 0.068(7) 0.075(8) 0.035(5) -0.008(5) -0.004(5) -0.021(6)
C27 0.059(7) 0.067(7) 0.060(7) 0.020(6) 0.004(5) 0.027(6)
C28 0.093(9) 0.040(6) 0.062(7) 0.012(5) 0.007(6) -0.013(6)
C29 0.046(6) 0.092(8) 0.068(6) 0.012(7) 0.005(6) -0.020(8)
C30 0.067(8) 0.078(8) 0.054(7) -0.005(6) 0.022(6) 0.024(6)
C31 0.064(7) 0.044(6) 0.040(6) -0.006(5) -0.016(5) -0.020(5)
C32 0.054(6) 0.046(6) 0.041(5) -0.012(4) -0.019(5) 0.006(5)
C33 0.063(7) 0.053(6) 0.032(5) -0.003(5) -0.011(5) -0.022(6)
C34 0.056(7) 0.049(6) 0.044(6) 0.009(5) -0.018(5) -0.014(5)
C35 0.049(7) 0.067(8) 0.069(7) 0.005(6) -0.039(6) -0.013(6)
C36 0.110(10) 0.053(7) 0.068(8) 0.007(6) -0.038(7) -0.034(7)
C37 0.086(9) 0.090(9) 0.075(8) -0.040(7) -0.014(7) 0.009(8)
C38 0.094(9) 0.081(9) 0.039(6) 0.003(6) -0.003(6) -0.034(8)
C39 0.078(9) 0.058(7) 0.073(8) 0.022(6) -0.036(7) 0.000(6)
C40 0.039(6) 0.099(10) 0.104(9) 0.006(8) -0.014(6) -0.028(6)
O1 0.063(6) 0.095(7) 0.124(8) -0.041(6) -0.023(6) -0.019(5)
O2 0.091(8) 0.126(10) 0.121(9) 0.047(8) 0.024(7) 0.005(8)
O12 0.034(3) 0.020(3) 0.030(3) -0.001(2) 0.001(3) 0.003(2)
O13 0.034(3) 0.030(3) 0.029(3) 0.003(2) 0.000(3) -0.003(3)
O23 0.036(3) 0.023(2) 0.038(3) 0.006(3) 0.000(3) -0.004(2)
Ti1 0.0268(7) 0.0208(6) 0.0268(7) 0.0013(7) -0.0001(6) 0.0008(5)
Ti2 0.0272(8) 0.0262(8) 0.0279(7) 0.0040(6) 0.0017(6) -0.0007(7)
Ti3 0.0323(9) 0.0273(8) 0.0299(8) 0.0023(7) -0.0051(6) -0.0051(7)
Cs1 0.0395(2) 0.0287(2) 0.0571(3) -0.0042(3) 0.0010(3) 0.0066(2)

loop_
_geom_bond_atom_site_label_1
_geom_bond_atom_site_label_2
_geom_bond_distance
_geom_bond_site_symmetry_2
_geom_bond_publ_flag
C1 C2 1.528(11) . ?
C1 Ti3 2.093(8) . ?
C1 Ti1 2.097(8) . ?
C1 Ti2 2.106(8) . ?
C41 O1 1.436(14) . ?
C41 C42 1.460(17) . ?
C42 C43 1.469(19) . ?
C43 C44 1.514(19) . ?
C44 O1 1.402(15) . ?
C44 Cs1 3.733(15) . ?
C51 O2 1.440(17) . ?
C51 C52 1.53(2) . ?
C52 C53 1.43(2) . ?
C53 C54 1.530(19) . ?
C54 O2 1.349(19) . ?
C54 Cs1 3.748(19) . ?
C11 C12 1.379(11) . ?
C11 C15 1.427(11) . ?
C11 C16 1.498(11) . ?
C11 Ti1 2.410(8) . ?
C11 Cs1 3.495(8) 4_545 ?
C12 C13 1.451(12) . ?
C12 C17 1.525(10) . ?
C12 Ti1 2.369(7) . ?
C12 Cs1 3.355(6) 4_545 ?
C13 C14 1.375(12) . ?
C13 C18 1.504(11) . ?
C13 Ti1 2.413(8) . ?
C13 Cs1 3.453(9) 4_545 ?
C14 C15 1.419(12) . ?
C14 C19 1.500(12) . ?
C14 Ti1 2.412(8) . ?
C14 Cs1 3.700(9) 4_545 ?
C15 C20 1.515(11) . ?
C15 Ti1 2.438(8) . ?
C15 Cs1 3.714(8) 4_545 ?
C21 C25 1.409(12) . ?
C21 C22 1.420(12) . ?
C21 C26 1.527(12) . ?
C21 Ti2 2.409(7) . ?
C22 C23 1.415(12) . ?
C22 C27 1.512(12) . ?
C22 Ti2 2.379(8) . ?
C23 C24 1.405(13) . ?
C23 C28 1.508(13) . ?
C23 Ti2 2.398(9) . ?
C24 C25 1.392(13) . ?
C24 C29 1.510(12) . ?
C24 Ti2 2.418(8) . ?
C25 C30 1.509(13) . ?
C25 Ti2 2.412(8) . ?
C31 C35 1.365(14) . ?
C31 C32 1.405(14) . ?
C31 C36 1.507(13) . ?
C31 Ti3 2.398(9) . ?
C32 C33 1.474(13) . ?
C32 C37 1.509(14) . ?
C32 Ti3 2.371(9) . ?
C33 C34 1.372(14) . ?
C33 C38 1.512(13) . ?
C33 Ti3 2.423(9) . ?
C34 C35 1.419(14) . ?
C34 C39 1.527(14) . ?
C34 Ti3 2.441(9) . ?
C35 C40 1.516(15) . ?
C35 Ti3 2.429(9) . ?
O1 Cs1 3.034(8) . ?
O2 Cs1 3.065(10) . ?
O12 Ti2 1.857(6) . ?
O12 Ti1 1.872(6) . ?
O12 Cs1 3.175(5) . ?
O13 Ti1 1.870(5) . ?
O13 Ti3 1.870(6) . ?
O13 Cs1 3.168(6) . ?
O23 Ti3 1.861(5) . ?
O23 Ti2 1.861(5) . ?
O23 Cs1 3.275(5) . ?
Ti1 Ti3 2.753(2) . ?
Ti1 Ti2 2.754(2) . ?
Ti1 Cs1 3.8348(16) . ?
Ti2 Ti3 2.756(2) . ?
Ti2 Cs1 3.9526(19) . ?
Ti3 Cs1 3.953(2) . ?
Cs1 C12 3.355(6) 4 ?
Cs1 C13 3.453(9) 4 ?
Cs1 C11 3.495(8) 4 ?
Cs1 C14 3.700(9) 4 ?
Cs1 C15 3.714(8) 4 ?
